data_4330414
loop_
_publ_author_name
'Kamal Kumar Bisht'
'Eringathodi Suresh'

_publ_section_title
;
 Spontaneous Resolution of a Mixed-Ligand Nickel(II) Coordination Polymer
 with Achiral Precursors
;
_journal_name_full 'Inorganic Chemistry'
_journal_page_first 9577
_journal_page_last 9579
_journal_paper_doi 10.1021/ic301636z
_journal_volume 51
_journal_year 2012
_chemical_formula_sum 'C28 H22 N4 Ni O6 S'
_chemical_formula_weight 601.27
_chemical_name_systematic
; 
 ? 
;
_space_group_IT_number 22
_symmetry_cell_setting orthorhombic
_symmetry_space_group_name_Hall 'F 2 2'
_symmetry_space_group_name_H-M 'F 2 2 2'
_atom_sites_solution_hydrogens geom
_atom_sites_solution_primary direct
_atom_sites_solution_secondary difmap
_audit_creation_method SHELXL-97
_cell_angle_alpha 90.00
_cell_angle_beta 90.00
_cell_angle_gamma 90.00
_cell_formula_units_Z 8
_cell_length_a 12.252(4)
_cell_length_b 22.160(9)
_cell_length_c 23.571(9)
_cell_measurement_reflns_used 4150
_cell_measurement_temperature 110(2)
_cell_measurement_theta_max 27.79
_cell_measurement_theta_min 2.52
_cell_volume 6400(4)
_computing_cell_refinement 'BRUKER SMART'
_computing_data_collection 'BRUKER SMART'
_computing_data_reduction 'BRUKER SAINT'
_computing_molecular_graphics ORTEP
_computing_structure_refinement 'SHELXL-97 (Sheldrick, 1997)'
_computing_structure_solution 'SHELXS-97 (Sheldrick, 1990)'
_diffrn_ambient_temperature 110(2)
_diffrn_measured_fraction_theta_full 0.935
_diffrn_measured_fraction_theta_max 0.935
_diffrn_measurement_device_type 'BRUKER SMART APEX CCD DIFFRACTOMETER'
_diffrn_measurement_method 'OMEGA-PHI SCAN'
_diffrn_radiation_monochromator graphite
_diffrn_radiation_source 'fine-focus sealed tube'
_diffrn_radiation_type MoK\a
_diffrn_radiation_wavelength 0.71073
_diffrn_reflns_av_R_equivalents 0.0264
_diffrn_reflns_av_sigmaI/netI 0.0361
_diffrn_reflns_limit_h_max 15
_diffrn_reflns_limit_h_min -16
_diffrn_reflns_limit_k_max 29
_diffrn_reflns_limit_k_min -18
_diffrn_reflns_limit_l_max 30
_diffrn_reflns_limit_l_min -29
_diffrn_reflns_number 8192
_diffrn_reflns_theta_full 28.47
_diffrn_reflns_theta_max 28.47
_diffrn_reflns_theta_min 1.73
_exptl_absorpt_coefficient_mu 0.714
_exptl_absorpt_correction_T_max 0.8883
_exptl_absorpt_correction_T_min 0.8251
_exptl_absorpt_correction_type multi-scan
_exptl_absorpt_process_details 'BRUKER SADABS'
_exptl_crystal_colour Aquamarine
_exptl_crystal_density_diffrn 1.248
_exptl_crystal_description Rod
_exptl_crystal_F_000 2480
_exptl_crystal_size_max 0.28
_exptl_crystal_size_mid 0.20
_exptl_crystal_size_min 0.17
_platon_squeeze_details ' ?'
_refine_diff_density_max 0.548
_refine_diff_density_min -0.255
_refine_diff_density_rms 0.050
_refine_ls_abs_structure_details 'Flack H D (1983), Acta Cryst. A39, 876-881'
_refine_ls_abs_structure_Flack 0.139(12)
_refine_ls_extinction_method none
_refine_ls_goodness_of_fit_ref 1.008
_refine_ls_hydrogen_treatment constr
_refine_ls_matrix_type full
_refine_ls_number_parameters 182
_refine_ls_number_reflns 3665
_refine_ls_number_restraints 0
_refine_ls_restrained_S_all 1.008
_refine_ls_R_factor_all 0.0375
_refine_ls_R_factor_gt 0.0346
_refine_ls_shift/su_max 0.002
_refine_ls_shift/su_mean 0.000
_refine_ls_structure_factor_coef Fsqd
_refine_ls_weighting_details 'calc w=1/[\s^2^(Fo^2^)+(0.0517P)^2^+0.0000P] where P=(Fo^2^+2Fc^2^)/3'
_refine_ls_weighting_scheme calc
_refine_ls_wR_factor_gt 0.0840
_refine_ls_wR_factor_ref 0.0850
_reflns_number_gt 3367
_reflns_number_total 3665
_reflns_threshold_expression >2sigma(I)
_cod_data_source_file ic301636z_si_002_2.cif
_cod_data_source_block kl107fComp1MNi
_cod_original_cell_volume 6399(4)
_cod_database_code 4330414

loop_
_symmetry_equiv_pos_as_xyz
'x, y, z'
'-x, -y, z'
'-x, y, -z'
'x, -y, -z'
'x, y+1/2, z+1/2'
'-x, -y+1/2, z+1/2'
'-x, y+1/2, -z+1/2'
'x, -y+1/2, -z+1/2'
'x+1/2, y, z+1/2'
'-x+1/2, -y, z+1/2'
'-x+1/2, y, -z+1/2'
'x+1/2, -y, -z+1/2'
'x+1/2, y+1/2, z'
'-x+1/2, -y+1/2, z'
'-x+1/2, y+1/2, -z'
'x+1/2, -y+1/2, -z'

loop_
_atom_site_label
_atom_site_type_symbol
_atom_site_fract_x
_atom_site_fract_y
_atom_site_fract_z
_atom_site_U_iso_or_equiv
_atom_site_adp_type
_atom_site_occupancy
_atom_site_symmetry_multiplicity
_atom_site_calc_flag
_atom_site_refinement_flags
Ni1 Ni 0.7500 0.976311(13) 0.7500 0.03753(11) Uani 1 2 d S
O1 O 0.77045(13) 0.90930(7) 0.68844(7) 0.0507(4) Uani 1 1 d .
O2 O 0.61036(12) 0.94991(7) 0.70220(6) 0.0453(3) Uani 1 1 d .
O3 O 0.5910(2) 0.71038(8) 0.47670(8) 0.0879(8) Uani 1 1 d .
S1 S 0.5000 0.74296(4) 0.5000 0.0650(3) Uani 1 2 d S
N1 N 0.68966(15) 1.04031(8) 0.80234(7) 0.0436(4) Uani 1 1 d .
N2 N 0.58689(15) 1.11390(8) 0.83371(8) 0.0437(4) Uani 1 1 d .
C1 C 0.67124(18) 0.91253(9) 0.67756(9) 0.0425(5) Uani 1 1 d .
C2 C 0.62577(19) 0.87074(9) 0.63340(9) 0.0446(5) Uani 1 1 d .
C3 C 0.6946(2) 0.85063(11) 0.59083(10) 0.0584(6) Uani 1 1 d .
H3 H 0.7671 0.8630 0.5900 0.070 Uiso 1 1 calc R
C4 C 0.6550(2) 0.81202(12) 0.54956(11) 0.0605(7) Uani 1 1 d .
H4 H 0.6998 0.7995 0.5200 0.073 Uiso 1 1 calc R
C5 C 0.5484(2) 0.79239(10) 0.55282(10) 0.0501(6) Uani 1 1 d .
C6 C 0.4810(2) 0.81198(11) 0.59444(10) 0.0582(6) Uani 1 1 d .
H6 H 0.4092 0.7985 0.5959 0.070 Uiso 1 1 calc R
C7 C 0.5191(2) 0.85220(11) 0.63486(11) 0.0529(6) Uani 1 1 d .
H7 H 0.4725 0.8666 0.6629 0.063 Uiso 1 1 calc R
C8 C 0.59791(19) 1.06996(9) 0.79532(9) 0.0436(5) Uani 1 1 d .
H8 H 0.5470 1.0614 0.7672 0.052 Uiso 1 1 calc R
C9 C 0.7396(3) 1.06698(10) 0.84771(10) 0.0598(6) Uani 1 1 d .
H9 H 0.8065 1.0554 0.8628 0.072 Uiso 1 1 calc R
C10 C 0.6772(2) 1.11275(12) 0.86731(12) 0.0624(7) Uani 1 1 d .
H10 H 0.6928 1.1383 0.8976 0.075 Uiso 1 1 calc R
C11 C 0.49682(19) 1.15699(10) 0.83701(10) 0.0497(5) Uani 1 1 d .
H11A H 0.4985 1.1767 0.8738 0.060 Uiso 1 1 calc R
H11B H 0.4283 1.1352 0.8341 0.060 Uiso 1 1 calc R
C12 C 0.50086(19) 1.20422(9) 0.79147(10) 0.0440(5) Uani 1 1 d .
C13 C 0.5973(2) 1.22770(10) 0.77035(10) 0.0563(6) Uani 1 1 d .
H13 H 0.6635 1.2131 0.7839 0.068 Uiso 1 1 calc R
C14 C 0.4040(2) 1.22717(10) 0.77002(10) 0.0545(6) Uani 1 1 d .
H14 H 0.3379 1.2116 0.7828 0.065 Uiso 1 1 calc R

loop_
_atom_site_aniso_label
_atom_site_aniso_U_11
_atom_site_aniso_U_22
_atom_site_aniso_U_33
_atom_site_aniso_U_23
_atom_site_aniso_U_13
_atom_site_aniso_U_12
Ni1 0.04304(19) 0.03032(16) 0.03922(18) 0.000 -0.00499(17) 0.000
O1 0.0443(10) 0.0481(8) 0.0596(9) -0.0164(7) -0.0104(7) 0.0089(7)
O2 0.0456(8) 0.0417(8) 0.0486(8) -0.0110(6) -0.0047(6) 0.0086(7)
O3 0.145(2) 0.0510(10) 0.0674(12) -0.0224(9) -0.0460(13) 0.0373(12)
S1 0.1077(7) 0.0364(4) 0.0509(4) 0.000 -0.0363(4) 0.000
N1 0.0503(11) 0.0378(9) 0.0428(10) -0.0050(7) -0.0055(8) 0.0013(7)
N2 0.0458(10) 0.0374(9) 0.0479(10) -0.0061(7) -0.0038(8) -0.0005(7)
C1 0.0478(12) 0.0376(10) 0.0421(11) -0.0017(9) -0.0062(9) 0.0023(9)
C2 0.0509(13) 0.0376(10) 0.0454(11) -0.0032(9) -0.0086(10) 0.0074(9)
C3 0.0495(13) 0.0661(15) 0.0597(15) -0.0176(13) -0.0084(11) 0.0079(12)
C4 0.0676(17) 0.0634(15) 0.0505(14) -0.0179(12) -0.0065(12) 0.0158(13)
C5 0.0736(17) 0.0357(10) 0.0410(12) -0.0052(9) -0.0194(11) 0.0024(10)
C6 0.0591(16) 0.0578(13) 0.0577(15) 0.0047(12) -0.0138(12) -0.0139(12)
C7 0.0578(15) 0.0544(12) 0.0464(12) -0.0038(11) -0.0038(11) -0.0023(11)
C8 0.0507(13) 0.0392(11) 0.0409(11) -0.0045(8) -0.0066(9) -0.0016(9)
C9 0.0567(15) 0.0620(13) 0.0608(14) -0.0152(10) -0.0179(13) 0.0103(13)
C10 0.0657(17) 0.0632(15) 0.0584(15) -0.0236(13) -0.0168(13) 0.0046(12)
C11 0.0410(12) 0.0454(11) 0.0626(15) -0.0088(10) 0.0047(11) -0.0007(10)
C12 0.0375(11) 0.0354(9) 0.0591(13) -0.0102(9) 0.0020(10) -0.0006(8)
C13 0.0320(11) 0.0564(13) 0.0804(18) 0.0078(11) -0.0021(10) 0.0041(9)
C14 0.0329(11) 0.0539(13) 0.0768(17) -0.0021(10) 0.0028(10) -0.0023(9)

loop_
_atom_type_symbol
_atom_type_description
_atom_type_scat_dispersion_real
_atom_type_scat_dispersion_imag
_atom_type_scat_source
C C 0.0033 0.0016 'International Tables Vol C Tables 4.2.6.8 and 6.1.1.4'
H H 0.0000 0.0000 'International Tables Vol C Tables 4.2.6.8 and 6.1.1.4'
N N 0.0061 0.0033 'International Tables Vol C Tables 4.2.6.8 and 6.1.1.4'
O O 0.0106 0.0060 'International Tables Vol C Tables 4.2.6.8 and 6.1.1.4'
S S 0.1246 0.1234 'International Tables Vol C Tables 4.2.6.8 and 6.1.1.4'
Ni Ni 0.3393 1.1124 'International Tables Vol C Tables 4.2.6.8 and 6.1.1.4'

loop_
_geom_angle_atom_site_label_1
_geom_angle_atom_site_label_2
_geom_angle_atom_site_label_3
_geom_angle
_geom_angle_site_symmetry_1
_geom_angle_site_symmetry_3
N1 Ni1 N1 90.80(11) 11_656 .
N1 Ni1 O1 91.77(7) 11_656 .
N1 Ni1 O1 165.06(6) . .
N1 Ni1 O1 165.06(6) 11_656 11_656
N1 Ni1 O1 91.77(7) . 11_656
O1 Ni1 O1 89.52(10) . 11_656
N1 Ni1 O2 99.42(7) 11_656 .
N1 Ni1 O2 102.82(7) . .
O1 Ni1 O2 62.24(6) . .
O1 Ni1 O2 94.34(6) 11_656 .
N1 Ni1 O2 102.82(7) 11_656 11_656
N1 Ni1 O2 99.42(7) . 11_656
O1 Ni1 O2 94.34(6) . 11_656
O1 Ni1 O2 62.24(6) 11_656 11_656
O2 Ni1 O2 148.12(8) . 11_656
N1 Ni1 C1 134.09(8) 11_656 11_656
N1 Ni1 C1 97.19(8) . 11_656
O1 Ni1 C1 91.55(7) . 11_656
O1 Ni1 C1 30.97(7) 11_656 11_656
O2 Ni1 C1 122.24(7) . 11_656
O2 Ni1 C1 31.28(6) 11_656 11_656
C1 O1 Ni1 89.15(13) . .
C1 O2 Ni1 87.06(13) . .
O3 S1 O3 119.7(2) . 3_656
O3 S1 C5 107.66(12) . 3_656
O3 S1 C5 108.74(12) 3_656 3_656
O3 S1 C5 108.74(12) . .
O3 S1 C5 107.66(12) 3_656 .
C5 S1 C5 103.08(15) 3_656 .
C8 N1 C9 105.39(19) . .
C8 N1 Ni1 126.01(15) . .
C9 N1 Ni1 128.17(17) . .
C8 N2 C10 107.36(19) . .
C8 N2 C11 126.05(19) . .
C10 N2 C11 126.5(2) . .
O1 C1 O2 121.5(2) . .
O1 C1 C2 118.0(2) . .
O2 C1 C2 120.5(2) . .
C7 C2 C3 120.2(2) . .
C7 C2 C1 121.5(2) . .
C3 C2 C1 118.4(2) . .
C4 C3 C2 119.7(3) . .
C4 C3 H3 120.2 . .
C2 C3 H3 120.2 . .
C5 C4 C3 119.2(2) . .
C5 C4 H4 120.4 . .
C3 C4 H4 120.4 . .
C6 C5 C4 121.1(2) . .
C6 C5 S1 120.5(2) . .
C4 C5 S1 118.41(19) . .
C5 C6 C7 120.0(3) . .
C5 C6 H6 120.0 . .
C7 C6 H6 120.0 . .
C2 C7 C6 119.8(2) . .
C2 C7 H7 120.1 . .
C6 C7 H7 120.1 . .
N1 C8 N2 111.47(19) . .
N1 C8 H8 124.3 . .
N2 C8 H8 124.3 . .
C10 C9 N1 109.8(2) . .
C10 C9 H9 125.1 . .
N1 C9 H9 125.1 . .
C9 C10 N2 106.0(2) . .
C9 C10 H10 127.0 . .
N2 C10 H10 127.0 . .
N2 C11 C12 113.13(19) . .
N2 C11 H11A 109.0 . .
C12 C11 H11A 109.0 . .
N2 C11 H11B 109.0 . .
C12 C11 H11B 109.0 . .
H11A C11 H11B 107.8 . .
C13 C12 C14 117.5(2) . .
C13 C12 C11 123.2(2) . .
C14 C12 C11 119.3(2) . .
C13 C13 C12 121.36(14) 8_576 .
C13 C13 H13 119.3 8_576 .
C12 C13 H13 119.3 . .
C14 C14 C12 121.13(14) 8_576 .
C14 C14 H14 119.4 8_576 .
C12 C14 H14 119.4 . .

loop_
_geom_bond_atom_site_label_1
_geom_bond_atom_site_label_2
_geom_bond_distance
_geom_bond_site_symmetry_2
Ni1 N1 2.0196(18) 11_656
Ni1 N1 2.0198(18) .
Ni1 O1 2.0913(15) .
Ni1 O1 2.0914(15) 11_656
Ni1 O2 2.1304(15) .
Ni1 O2 2.1305(15) 11_656
Ni1 C1 2.418(2) 11_656
O1 C1 1.244(3) .
O2 C1 1.257(3) .
O3 S1 1.438(2) .
S1 O3 1.438(2) 3_656
S1 C5 1.761(2) 3_656
S1 C5 1.761(2) .
N1 C8 1.313(3) .
N1 C9 1.366(3) .
N2 C8 1.336(3) .
N2 C10 1.361(3) .
N2 C11 1.461(3) .
C1 C2 1.500(3) .
C2 C7 1.370(4) .
C2 C3 1.385(3) .
C3 C4 1.383(3) .
C3 H3 0.9300 .
C4 C5 1.379(4) .
C4 H4 0.9300 .
C5 C6 1.353(4) .
C6 C7 1.386(3) .
C6 H6 0.9300 .
C7 H7 0.9300 .
C8 H8 0.9300 .
C9 C10 1.351(4) .
C9 H9 0.9300 .
C10 H10 0.9300 .
C11 C12 1.500(3) .
C11 H11A 0.9700 .
C11 H11B 0.9700 .
C12 C13 1.384(3) .
C12 C14 1.386(4) .
C13 C13 1.377(5) 8_576
C13 H13 0.9300 .
C14 C14 1.384(5) 8_576
C14 H14 0.9300 .

loop_
_platon_squeeze_void_nr
_platon_squeeze_void_average_x
_platon_squeeze_void_average_y
_platon_squeeze_void_average_z
_platon_squeeze_void_volume
_platon_squeeze_void_count_electrons
1 -0.014 0.000 0.000 360.9 71.8
2 -0.022 0.000 0.500 360.9 71.8
3 -0.026 0.500 0.000 360.9 71.8
4 -0.025 0.500 0.500 360.9 71.8
